data_7133465
loop_
_publ_author_name
'Korona, Krzesimir'
'Justyniak, Iwona'
'Pogrebetsky, James'
'Lemieszka, Marta'
'Bernatowicz, Piotr'
'Pietrzykowski, Antoni'
'Kubas, Adam'
'Lewi&#x144;ski, Janusz'

_publ_section_title
;
 Controlled hydrolysis of AlMe<sub>3</sub> to tetramethylalumoxane and a
 new look at incipient adducts with water.
;
_journal_issue 70
_journal_name_full 'Chemical communications (Cambridge, England)'
_journal_page_first 9392
_journal_page_last 9395
_journal_paper_doi 10.1039/d4cc03672g
_journal_volume 60
_journal_year 2024
_chemical_formula_moiety '2(C11 H22 Al2 N2 O)'
_chemical_formula_sum 'C22 H44 Al4 N4 O2'
_chemical_formula_weight 504.53
_space_group_crystal_system triclinic
_space_group_IT_number 2
_space_group_name_Hall '-P 1'
_space_group_name_H-M_alt 'P -1'
_atom_sites_solution_hydrogens geom
_atom_sites_solution_primary dual
_audit_creation_date 2024-07-11
_audit_creation_method
;
Olex2 1.3
(compiled 2020.11.12 svn.r5f609507 for OlexSys, GUI svn.r6272)
;
_audit_update_record
;
2024-07-11 deposited with the CCDC.	2024-08-05 downloaded from the CCDC.
;
_cell_angle_alpha 86.298(3)
_cell_angle_beta 77.725(3)
_cell_angle_gamma 73.794(4)
_cell_formula_units_Z 2
_cell_length_a 8.1180(4)
_cell_length_b 13.7490(6)
_cell_length_c 14.0249(4)
_cell_measurement_reflns_used 3800
_cell_measurement_temperature 100.01(10)
_cell_measurement_theta_max 70.0570
_cell_measurement_theta_min 3.2330
_cell_volume 1468.79(11)
_computing_cell_refinement 'CrysAlisPro 1.171.40.84a (Rigaku OD, 2020)'
_computing_data_collection 'CrysAlisPro 1.171.40.84a (Rigaku OD, 2020)'
_computing_data_reduction 'CrysAlisPro 1.171.40.84a (Rigaku OD, 2020)'
_computing_molecular_graphics 'Olex2 1.3 (Dolomanov et al., 2009)'
_computing_publication_material 'Olex2 1.3 (Dolomanov et al., 2009)'
_computing_structure_refinement 'SHELXL 2018/3 (Sheldrick, 2015)'
_computing_structure_solution 'SHELXT 2018/2 (Sheldrick, 2018)'
_diffrn_ambient_environment N~2~
_diffrn_ambient_temperature 100.01(10)
_diffrn_detector 'CCD plate'
_diffrn_detector_area_resol_mean 16.2974
_diffrn_detector_type Eos
_diffrn_measured_fraction_theta_full 0.833
_diffrn_measured_fraction_theta_max 0.820
_diffrn_measurement_details
;
List of Runs (angles in degrees, time in seconds):

  # Type    Start    End  Width  t~exp~   \w     \q     \k     \f   Frames
#--------------------------------------------------------------------------
  1  \w    -14.00  12.00   1.00    1.00    --    0.00  57.00-180.00   26
  2  \w    -26.00  21.00   1.00    1.00    --    0.00 -57.00 -60.00   47
  3  \w    -57.00 -28.00   1.00    1.00    --    0.00 -57.00 -60.00   29
  4  \w     24.00  84.00   1.00    4.00    --   54.50-125.00 -90.00   60
  5  \w     -2.00  78.00   1.00    4.00    --   54.50 -77.00 -60.00   80
  6  \w      5.00 119.00   1.00    4.00    --   54.50   0.00 -60.00  114
  7  \w     72.00 117.00   1.00    5.50    --  108.00 -50.00 -90.00   45
  8  \w    145.00 178.00   1.00    5.50    --  108.00  37.00 150.00   33
  9  \w     85.00 133.00   1.00    5.50    --  108.00 -91.00-120.00   48
 10  \w    107.00 159.00   1.00    5.50    --  108.00  37.00 -60.00   52
 11  \w     72.00 134.00   1.00    5.50    --  108.00 -25.00  60.00   62
 12  \w     41.00  71.00   1.00    5.50    --  108.00 -63.00  90.00   30
 13  \w     84.00 123.00   1.00    5.50    --  108.00 -63.00  90.00   39
 14  \w     40.00 113.00   1.00    5.50    --  108.00-111.00 120.00   73
 15  \w     83.00 114.00   1.00    5.50    --  108.00 -91.00 150.00   31
 16  \w     54.00  79.00   1.00    5.50    --  108.00-111.00  30.00   25
 17  \w     42.00  69.00   1.00    5.50    --  108.00 -91.00 150.00   27
 18  \w     59.00 101.00   1.00    5.50    --  108.00-111.00  60.00   42
 19  \w     36.00 142.00   1.00    5.50    --  108.00 -25.00   0.00  106
 20  \w     84.00 157.00   1.00    5.50    --  108.00  37.00-120.00   73
 21  \w     43.00  68.00   1.00    5.50    --  108.00 -91.00-120.00   25
;
_diffrn_measurement_device 'four-circle diffractometer'
_diffrn_measurement_device_type 'SuperNova, Dual, Cu at home/near, Eos'
_diffrn_measurement_method '\w scans'
_diffrn_orient_matrix_type 'CrysAlisPro convention (1999,Acta A55,543-557)'
_diffrn_orient_matrix_UB_11 0.2009501000
_diffrn_orient_matrix_UB_12 -0.0388166000
_diffrn_orient_matrix_UB_13 -0.0296974000
_diffrn_orient_matrix_UB_21 0.0138490000
_diffrn_orient_matrix_UB_22 0.1095916000
_diffrn_orient_matrix_UB_23 -0.0013577000
_diffrn_orient_matrix_UB_31 0.0127225000
_diffrn_orient_matrix_UB_32 -0.0099332000
_diffrn_orient_matrix_UB_33 0.1084151000
_diffrn_radiation_monochromator mirror
_diffrn_radiation_probe x-ray
_diffrn_radiation_type 'Cu K\a'
_diffrn_radiation_wavelength 1.54184
_diffrn_reflns_av_R_equivalents 0.0252
_diffrn_reflns_av_unetI/netI 0.0294
_diffrn_reflns_Laue_measured_fraction_full 0.833
_diffrn_reflns_Laue_measured_fraction_max 0.820
_diffrn_reflns_limit_h_max 9
_diffrn_reflns_limit_h_min -9
_diffrn_reflns_limit_k_max 16
_diffrn_reflns_limit_k_min -12
_diffrn_reflns_limit_l_max 17
_diffrn_reflns_limit_l_min -10
_diffrn_reflns_number 7000
_diffrn_reflns_point_group_measured_fraction_full 0.833
_diffrn_reflns_point_group_measured_fraction_max 0.820
_diffrn_reflns_theta_full 67.684
_diffrn_reflns_theta_max 70.072
_diffrn_reflns_theta_min 3.225
_diffrn_source 'micro-focus sealed X-ray tube'
_diffrn_source_type 'SuperNova (Cu) X-ray Source'
_exptl_absorpt_coefficient_mu 1.659
_exptl_absorpt_correction_T_max 0.905
_exptl_absorpt_correction_T_min 0.836
_exptl_absorpt_correction_type multi-scan
_exptl_absorpt_process_details
;
CrysAlisPro 1.171.40.84a (Rigaku Oxford Diffraction, 2020)
Empirical absorption correction using spherical harmonics,
implemented in SCALE3 ABSPACK scaling algorithm.
;
_exptl_crystal_colour colorless
_exptl_crystal_density_diffrn 1.141
_exptl_crystal_description plate
_exptl_crystal_F_000 544
_exptl_crystal_size_max 0.14
_exptl_crystal_size_mid 0.09
_exptl_crystal_size_min 0.06
_refine_diff_density_max 0.342
_refine_diff_density_min -0.278
_refine_diff_density_rms 0.049
_refine_ls_extinction_method none
_refine_ls_goodness_of_fit_ref 1.087
_refine_ls_hydrogen_treatment constr
_refine_ls_matrix_type full
_refine_ls_number_parameters 301
_refine_ls_number_reflns 4558
_refine_ls_number_restraints 0
_refine_ls_restrained_S_all 1.087
_refine_ls_R_factor_all 0.0461
_refine_ls_R_factor_gt 0.0390
_refine_ls_shift/su_max 0.001
_refine_ls_shift/su_mean 0.000
_refine_ls_structure_factor_coef Fsqd
_refine_ls_weighting_details 'w=1/[\s^2^(Fo^2^)+(0.0280P)^2^+1.9664P] where P=(Fo^2^+2Fc^2^)/3'
_refine_ls_weighting_scheme calc
_refine_ls_wR_factor_gt 0.1025
_refine_ls_wR_factor_ref 0.1044
_reflns_Friedel_coverage 0.000
_reflns_number_gt 4102
_reflns_number_total 4558
_reflns_threshold_expression 'I > 2\s(I)'
_cod_data_source_file d4cc03672g2.cif
_cod_data_source_block comp4
_cod_depositor_comments 'Adding full bibliography for 7133464--7133465.cif.'
_cod_database_code 7133465
_shelx_shelxl_version_number 2018/3
_chemical_oxdiff_formula 'C40 H40 N4 O4 Al4'
_shelx_space_group_comment
;
The symmetry employed for this shelxl refinement is uniquely defined
by the following loop, which should always be used as a source of
symmetry information in preference to the above space-group names.
They are only intended as comments.
;
_reflns_odcompleteness_completeness 73.21
_reflns_odcompleteness_iscentric 1
_reflns_odcompleteness_theta 77.17
_olex2_refinement_description
;
1. Fixed Uiso
 At 1.2 times of:
  All C(H) groups
 At 1.5 times of:
  All C(H,H,H) groups
2.a Aromatic/amide H refined with riding coordinates:
 C5(H5), C6(H6), C8(H8), C9(H9), C16(H16), C17(H17), C19(H19), C20(H20)
2.b Idealised Me refined as rotating group:
 C1(H1A,H1B,H1C), C2(H2A,H2B,H2C), C3(H3A,H3B,H3C), C4(H4A,H4B,H4C), C10(H10A,
 H10B,H10C), C11(H11A,H11B,H11C), C12(H12A,H12B,H12C), C13(H13A,H13B,H13C),
 C14(H14A,H14B,H14C), C15(H15A,H15B,H15C), C21(H21A,H21B,H21C), C22(H22A,H22B,
 H22C)
;
_olex2_submission_special_instructions 'No special instructions were received'
_oxdiff_exptl_absorpt_empirical_details
;
Empirical correction (ABSPACK) includes:
- Absorption correction using spherical harmonics
- Frame scaling
;
_oxdiff_exptl_absorpt_empirical_full_max 1.638
_oxdiff_exptl_absorpt_empirical_full_min 0.609

loop_
_space_group_symop_operation_xyz
'x, y, z'
'-x, -y, -z'

loop_
_atom_site_label
_atom_site_type_symbol
_atom_site_fract_x
_atom_site_fract_y
_atom_site_fract_z
_atom_site_U_iso_or_equiv
_atom_site_adp_type
_atom_site_occupancy
_atom_site_site_symmetry_order
_atom_site_calc_flag
_atom_site_refinement_flags_posn
_atom_site_refinement_flags_adp
_atom_site_refinement_flags_occupancy
_atom_site_disorder_assembly
_atom_site_disorder_group
C1 C 1.0392(3) 0.66350(19) 0.22537(18) 0.0264(5) Uani 1 1 d . . . . .
H1A H 0.995010 0.719846 0.271622 0.040 Uiso 1 1 calc R U . . .
H1B H 1.142361 0.672661 0.178772 0.040 Uiso 1 1 calc R U . . .
H1C H 1.071395 0.599584 0.260955 0.040 Uiso 1 1 calc R U . . .
C2 C 0.6231(3) 0.65070(19) 0.22583(18) 0.0279(6) Uani 1 1 d . . . . .
H2A H 0.633077 0.582182 0.252666 0.042 Uiso 1 1 calc R U . . .
H2B H 0.541144 0.665308 0.181226 0.042 Uiso 1 1 calc R U . . .
H2C H 0.579804 0.699849 0.279155 0.042 Uiso 1 1 calc R U . . .
C3 C 0.7577(3) 0.6021(2) -0.11903(18) 0.0277(5) Uani 1 1 d . . . . .
H3A H 0.655984 0.656690 -0.090233 0.041 Uiso 1 1 calc R U . . .
H3B H 0.724456 0.564364 -0.165385 0.041 Uiso 1 1 calc R U . . .
H3C H 0.851799 0.630983 -0.153172 0.041 Uiso 1 1 calc R U . . .
C4 C 0.6884(3) 0.4335(2) 0.06500(19) 0.0289(6) Uani 1 1 d . . . . .
H4A H 0.668814 0.384280 0.024123 0.043 Uiso 1 1 calc R U . . .
H4B H 0.575844 0.480270 0.093712 0.043 Uiso 1 1 calc R U . . .
H4C H 0.745226 0.397681 0.117178 0.043 Uiso 1 1 calc R U . . .
C5 C 0.9077(3) 0.80160(18) -0.00657(17) 0.0214(5) Uani 1 1 d . . . . .
H5 H 0.990723 0.743133 -0.037055 0.026 Uiso 1 1 calc R U . . .
C6 C 0.8913(3) 0.89162(18) -0.05583(17) 0.0216(5) Uani 1 1 d . . . . .
H6 H 0.962379 0.894283 -0.118664 0.026 Uiso 1 1 calc R U . . .
C7 C 0.7694(3) 0.98081(18) -0.01412(17) 0.0205(5) Uani 1 1 d . . . . .
C8 C 0.6709(3) 0.96919(18) 0.08089(18) 0.0240(5) Uani 1 1 d . . . . .
H8 H 0.587497 1.026133 0.113821 0.029 Uiso 1 1 calc R U . . .
C9 C 0.6968(3) 0.87591(19) 0.12438(17) 0.0241(5) Uani 1 1 d . . . . .
H9 H 0.628949 0.870496 0.187644 0.029 Uiso 1 1 calc R U . . .
C10 C 0.8563(4) 1.0815(2) -0.15544(19) 0.0291(6) Uani 1 1 d . . . . .
H10A H 0.974636 1.077809 -0.146924 0.044 Uiso 1 1 calc R U . . .
H10B H 0.806578 1.147102 -0.184453 0.044 Uiso 1 1 calc R U . . .
H10C H 0.861629 1.026931 -0.198544 0.044 Uiso 1 1 calc R U . . .
C11 C 0.6306(4) 1.16275(19) -0.0114(2) 0.0311(6) Uani 1 1 d . . . . .
H11A H 0.515203 1.152251 0.015717 0.047 Uiso 1 1 calc R U . . .
H11B H 0.618551 1.219055 -0.058267 0.047 Uiso 1 1 calc R U . . .
H11C H 0.680639 1.178672 0.041441 0.047 Uiso 1 1 calc R U . . .
C12 C 0.2911(3) 0.8426(2) 0.73493(18) 0.0278(5) Uani 1 1 d . . . . .
H12A H 0.234468 0.908867 0.765803 0.042 Uiso 1 1 calc R U . . .
H12B H 0.302621 0.789833 0.785376 0.042 Uiso 1 1 calc R U . . .
H12C H 0.219885 0.829532 0.691500 0.042 Uiso 1 1 calc R U . . .
C13 C 0.7082(3) 0.8521(2) 0.72680(18) 0.0272(5) Uani 1 1 d . . . . .
H13A H 0.816767 0.849273 0.679044 0.041 Uiso 1 1 calc R U . . .
H13B H 0.728804 0.795664 0.773103 0.041 Uiso 1 1 calc R U . . .
H13C H 0.670161 0.916353 0.762120 0.041 Uiso 1 1 calc R U . . .
C14 C 0.3626(3) 0.89102(19) 0.38589(18) 0.0250(5) Uani 1 1 d . . . . .
H14A H 0.310826 0.928676 0.332814 0.038 Uiso 1 1 calc R U . . .
H14B H 0.297590 0.842056 0.413670 0.038 Uiso 1 1 calc R U . . .
H14C H 0.485224 0.855040 0.360386 0.038 Uiso 1 1 calc R U . . .
C15 C 0.1265(3) 1.0578(2) 0.56882(19) 0.0288(6) Uani 1 1 d . . . . .
H15A H 0.148391 1.092950 0.621457 0.043 Uiso 1 1 calc R U . . .
H15B H 0.061057 1.009110 0.596914 0.043 Uiso 1 1 calc R U . . .
H15C H 0.058128 1.107216 0.528672 0.043 Uiso 1 1 calc R U . . .
C16 C 0.5773(3) 0.62452(18) 0.64056(17) 0.0217(5) Uani 1 1 d . . . . .
H16 H 0.506630 0.631824 0.704433 0.026 Uiso 1 1 calc R U . . .
C17 C 0.6384(3) 0.52988(19) 0.60089(18) 0.0224(5) Uani 1 1 d . . . . .
H17 H 0.609674 0.473982 0.637148 0.027 Uiso 1 1 calc R U . . .
C18 C 0.7445(3) 0.51466(18) 0.50572(17) 0.0211(5) Uani 1 1 d . . . . .
C19 C 0.7802(3) 0.60291(19) 0.45868(17) 0.0235(5) Uani 1 1 d . . . . .
H19 H 0.851372 0.598194 0.395007 0.028 Uiso 1 1 calc R U . . .
C20 C 0.7137(3) 0.69455(19) 0.50374(17) 0.0219(5) Uani 1 1 d . . . . .
H20 H 0.740551 0.751963 0.469630 0.026 Uiso 1 1 calc R U . . .
C21 C 0.7640(4) 0.33442(19) 0.5141(2) 0.0305(6) Uani 1 1 d . . . . .
H21A H 0.811730 0.321855 0.573688 0.046 Uiso 1 1 calc R U . . .
H21B H 0.815423 0.275395 0.471285 0.046 Uiso 1 1 calc R U . . .
H21C H 0.636522 0.346319 0.531106 0.046 Uiso 1 1 calc R U . . .
C22 C 0.9164(4) 0.4099(2) 0.36582(19) 0.0310(6) Uani 1 1 d . . . . .
H22A H 0.849982 0.449241 0.318831 0.046 Uiso 1 1 calc R U . . .
H22B H 0.952923 0.338022 0.348417 0.046 Uiso 1 1 calc R U . . .
H22C H 1.020242 0.433401 0.364601 0.046 Uiso 1 1 calc R U . . .
Al1 Al 0.85495(9) 0.66031(5) 0.15429(5) 0.01958(16) Uani 1 1 d . . . . .
Al2 Al 0.83976(9) 0.51001(5) -0.01525(5) 0.01897(16) Uani 1 1 d . . . . .
Al3 Al 0.52510(9) 0.84207(5) 0.65882(5) 0.01890(16) Uani 1 1 d . . . . .
Al4 Al 0.35078(8) 0.98567(5) 0.48754(5) 0.01858(16) Uani 1 1 d . . . . .
N1 N 0.8122(3) 0.79096(15) 0.08347(14) 0.0205(4) Uani 1 1 d . . . . .
N2 N 0.7461(3) 1.07078(16) -0.06068(15) 0.0248(5) Uani 1 1 d . . . . .
N3 N 0.6111(3) 0.70859(15) 0.59460(14) 0.0194(4) Uani 1 1 d . . . . .
N4 N 0.8062(3) 0.42326(16) 0.46374(15) 0.0257(5) Uani 1 1 d . . . . .
O1 O 0.9401(2) 0.57187(12) 0.05904(11) 0.0192(3) Uani 1 1 d . . . . .
O2 O 0.5148(2) 0.92819(12) 0.56009(11) 0.0195(3) Uani 1 1 d . . . . .

loop_
_atom_site_aniso_label
_atom_site_aniso_U_11
_atom_site_aniso_U_22
_atom_site_aniso_U_33
_atom_site_aniso_U_23
_atom_site_aniso_U_13
_atom_site_aniso_U_12
C1 0.0335(14) 0.0247(13) 0.0227(12) 0.0018(10) -0.0066(10) -0.0104(11)
C2 0.0288(13) 0.0244(13) 0.0257(12) -0.0016(11) 0.0031(10) -0.0056(10)
C3 0.0245(12) 0.0264(13) 0.0289(13) 0.0044(11) -0.0077(10) -0.0013(10)
C4 0.0248(12) 0.0264(13) 0.0340(14) 0.0018(11) -0.0016(10) -0.0085(10)
C5 0.0220(11) 0.0200(12) 0.0186(11) -0.0016(10) -0.0005(9) -0.0022(9)
C6 0.0234(12) 0.0215(13) 0.0181(11) 0.0015(10) -0.0018(9) -0.0057(10)
C7 0.0219(11) 0.0181(12) 0.0234(12) 0.0007(10) -0.0088(9) -0.0055(9)
C8 0.0236(12) 0.0190(12) 0.0251(12) -0.0040(10) -0.0013(9) -0.0006(9)
C9 0.0265(12) 0.0236(13) 0.0193(11) -0.0018(10) -0.0001(9) -0.0051(10)
C10 0.0370(14) 0.0256(13) 0.0270(13) 0.0065(11) -0.0087(11) -0.0119(11)
C11 0.0391(15) 0.0166(12) 0.0359(14) 0.0015(11) -0.0128(12) -0.0011(11)
C12 0.0293(13) 0.0254(13) 0.0246(12) 0.0002(11) 0.0011(10) -0.0059(11)
C13 0.0356(14) 0.0236(13) 0.0240(12) 0.0047(11) -0.0126(10) -0.0070(11)
C14 0.0289(13) 0.0227(12) 0.0223(12) 0.0011(10) -0.0033(10) -0.0068(10)
C15 0.0226(12) 0.0291(14) 0.0298(13) -0.0004(11) -0.0020(10) -0.0016(10)
C16 0.0227(11) 0.0234(13) 0.0172(11) 0.0050(10) -0.0037(9) -0.0050(10)
C17 0.0235(12) 0.0195(12) 0.0238(12) 0.0045(10) -0.0045(9) -0.0064(10)
C18 0.0216(11) 0.0190(12) 0.0217(11) 0.0021(10) -0.0067(9) -0.0028(9)
C19 0.0264(12) 0.0229(13) 0.0189(11) 0.0012(10) -0.0017(9) -0.0053(10)
C20 0.0254(12) 0.0194(12) 0.0195(11) 0.0050(10) -0.0030(9) -0.0059(10)
C21 0.0379(15) 0.0177(12) 0.0342(14) 0.0006(11) -0.0062(11) -0.0057(11)
C22 0.0353(14) 0.0243(13) 0.0274(13) -0.0058(11) -0.0022(11) -0.0005(11)
Al1 0.0228(3) 0.0167(3) 0.0168(3) 0.0004(3) -0.0010(3) -0.0039(3)
Al2 0.0180(3) 0.0170(3) 0.0204(3) 0.0013(3) -0.0038(3) -0.0027(3)
Al3 0.0219(3) 0.0166(3) 0.0161(3) 0.0015(3) -0.0026(3) -0.0031(3)
Al4 0.0176(3) 0.0173(3) 0.0185(3) 0.0010(3) -0.0025(2) -0.0023(3)
N1 0.0231(10) 0.0180(10) 0.0186(9) 0.0002(8) -0.0021(8) -0.0042(8)
N2 0.0291(11) 0.0176(11) 0.0268(11) 0.0041(9) -0.0079(9) -0.0042(9)
N3 0.0224(10) 0.0177(10) 0.0167(9) 0.0019(8) -0.0040(7) -0.0034(8)
N4 0.0299(11) 0.0185(10) 0.0261(11) 0.0004(9) -0.0027(9) -0.0046(9)
O1 0.0202(8) 0.0167(8) 0.0190(8) 0.0014(7) -0.0042(6) -0.0025(6)
O2 0.0207(8) 0.0176(8) 0.0186(8) 0.0032(7) -0.0039(6) -0.0031(6)

loop_
_atom_type_symbol
_atom_type_description
_atom_type_scat_dispersion_real
_atom_type_scat_dispersion_imag
_atom_type_scat_source
C C 0.0181 0.0091 'International Tables Vol C Tables 4.2.6.8 and 6.1.1.4'
H H 0.0000 0.0000 'International Tables Vol C Tables 4.2.6.8 and 6.1.1.4'
Al Al 0.2130 0.2455 'International Tables Vol C Tables 4.2.6.8 and 6.1.1.4'
N N 0.0311 0.0180 'International Tables Vol C Tables 4.2.6.8 and 6.1.1.4'
O O 0.0492 0.0322 'International Tables Vol C Tables 4.2.6.8 and 6.1.1.4'

loop_
_geom_angle_atom_site_label_1
_geom_angle_atom_site_label_2
_geom_angle_atom_site_label_3
_geom_angle
_geom_angle_site_symmetry_1
_geom_angle_site_symmetry_3
_geom_angle_publ_flag
H1A C1 H1B 109.5 . . ?
H1A C1 H1C 109.5 . . ?
H1B C1 H1C 109.5 . . ?
Al1 C1 H1A 109.5 . . ?
Al1 C1 H1B 109.5 . . ?
Al1 C1 H1C 109.5 . . ?
H2A C2 H2B 109.5 . . ?
H2A C2 H2C 109.5 . . ?
H2B C2 H2C 109.5 . . ?
Al1 C2 H2A 109.5 . . ?
Al1 C2 H2B 109.5 . . ?
Al1 C2 H2C 109.5 . . ?
H3A C3 H3B 109.5 . . ?
H3A C3 H3C 109.5 . . ?
H3B C3 H3C 109.5 . . ?
Al2 C3 H3A 109.5 . . ?
Al2 C3 H3B 109.5 . . ?
Al2 C3 H3C 109.5 . . ?
H4A C4 H4B 109.5 . . ?
H4A C4 H4C 109.5 . . ?
H4B C4 H4C 109.5 . . ?
Al2 C4 H4A 109.5 . . ?
Al2 C4 H4B 109.5 . . ?
Al2 C4 H4C 109.5 . . ?
C6 C5 H5 118.2 . . ?
N1 C5 H5 118.2 . . ?
N1 C5 C6 123.7(2) . . ?
C5 C6 H6 119.7 . . ?
C5 C6 C7 120.5(2) . . ?
C7 C6 H6 119.7 . . ?
C6 C7 C8 115.4(2) . . ?
N2 C7 C6 122.7(2) . . ?
N2 C7 C8 121.9(2) . . ?
C7 C8 H8 120.1 . . ?
C9 C8 C7 119.8(2) . . ?
C9 C8 H8 120.1 . . ?
C8 C9 H9 117.8 . . ?
N1 C9 C8 124.3(2) . . ?
N1 C9 H9 117.8 . . ?
H10A C10 H10B 109.5 . . ?
H10A C10 H10C 109.5 . . ?
H10B C10 H10C 109.5 . . ?
N2 C10 H10A 109.5 . . ?
N2 C10 H10B 109.5 . . ?
N2 C10 H10C 109.5 . . ?
H11A C11 H11B 109.5 . . ?
H11A C11 H11C 109.5 . . ?
H11B C11 H11C 109.5 . . ?
N2 C11 H11A 109.5 . . ?
N2 C11 H11B 109.5 . . ?
N2 C11 H11C 109.5 . . ?
H12A C12 H12B 109.5 . . ?
H12A C12 H12C 109.5 . . ?
H12B C12 H12C 109.5 . . ?
Al3 C12 H12A 109.5 . . ?
Al3 C12 H12B 109.5 . . ?
Al3 C12 H12C 109.5 . . ?
H13A C13 H13B 109.5 . . ?
H13A C13 H13C 109.5 . . ?
H13B C13 H13C 109.5 . . ?
Al3 C13 H13A 109.5 . . ?
Al3 C13 H13B 109.5 . . ?
Al3 C13 H13C 109.5 . . ?
H14A C14 H14B 109.5 . . ?
H14A C14 H14C 109.5 . . ?
H14B C14 H14C 109.5 . . ?
Al4 C14 H14A 109.5 . . ?
Al4 C14 H14B 109.5 . . ?
Al4 C14 H14C 109.5 . . ?
H15A C15 H15B 109.5 . . ?
H15A C15 H15C 109.5 . . ?
H15B C15 H15C 109.5 . . ?
Al4 C15 H15A 109.5 . . ?
Al4 C15 H15B 109.5 . . ?
Al4 C15 H15C 109.5 . . ?
C17 C16 H16 117.9 . . ?
N3 C16 H16 117.9 . . ?
N3 C16 C17 124.1(2) . . ?
C16 C17 H17 119.9 . . ?
C16 C17 C18 120.3(2) . . ?
C18 C17 H17 119.9 . . ?
C19 C18 C17 115.1(2) . . ?
N4 C18 C17 122.3(2) . . ?
N4 C18 C19 122.6(2) . . ?
C18 C19 H19 119.6 . . ?
C20 C19 C18 120.7(2) . . ?
C20 C19 H19 119.6 . . ?
C19 C20 H20 118.1 . . ?
N3 C20 C19 123.8(2) . . ?
N3 C20 H20 118.1 . . ?
H21A C21 H21B 109.5 . . ?
H21A C21 H21C 109.5 . . ?
H21B C21 H21C 109.5 . . ?
N4 C21 H21A 109.5 . . ?
N4 C21 H21B 109.5 . . ?
N4 C21 H21C 109.5 . . ?
H22A C22 H22B 109.5 . . ?
H22A C22 H22C 109.5 . . ?
H22B C22 H22C 109.5 . . ?
N4 C22 H22A 109.5 . . ?
N4 C22 H22B 109.5 . . ?
N4 C22 H22C 109.5 . . ?
C2 Al1 C1 120.60(11) . . ?
C2 Al1 N1 105.84(10) . . ?
N1 Al1 C1 104.25(10) . . ?
O1 Al1 C1 110.39(10) . . ?
O1 Al1 C2 111.21(10) . . ?
O1 Al1 N1 102.60(8) . . ?
C3 Al2 Al2 119.01(9) . 2_765 ?
C4 Al2 C3 120.78(12) . . ?
C4 Al2 Al2 120.21(9) . 2_765 ?
O1 Al2 C3 111.06(9) 2_765 . ?
O1 Al2 C3 110.33(10) . . ?
O1 Al2 C4 111.92(10) . . ?
O1 Al2 C4 111.10(10) 2_765 . ?
O1 Al2 Al2 43.21(5) 2_765 2_765 ?
O1 Al2 Al2 43.23(5) . 2_765 ?
O1 Al2 O1 86.44(8) . 2_765 ?
C12 Al3 N3 103.88(10) . . ?
C13 Al3 C12 119.57(11) . . ?
C13 Al3 N3 106.03(10) . . ?
O2 Al3 C12 112.30(10) . . ?
O2 Al3 C13 110.00(10) . . ?
O2 Al3 N3 103.37(8) . . ?
C14 Al4 C15 121.54(11) . . ?
C14 Al4 Al4 117.94(8) . 2_676 ?
C15 Al4 Al4 120.53(9) . 2_676 ?
O2 Al4 C14 110.31(9) 2_676 . ?
O2 Al4 C14 109.54(10) . . ?
O2 Al4 C15 112.05(10) . . ?
O2 Al4 C15 111.33(10) 2_676 . ?
O2 Al4 Al4 43.44(5) . 2_676 ?
O2 Al4 Al4 43.20(5) 2_676 2_676 ?
O2 Al4 O2 86.64(8) . 2_676 ?
C5 N1 Al1 121.40(17) . . ?
C9 N1 C5 116.3(2) . . ?
C9 N1 Al1 122.16(16) . . ?
C7 N2 C10 120.6(2) . . ?
C7 N2 C11 120.8(2) . . ?
C11 N2 C10 117.9(2) . . ?
C16 N3 C20 116.0(2) . . ?
C16 N3 Al3 121.68(15) . . ?
C20 N3 Al3 122.30(16) . . ?
C18 N4 C21 120.9(2) . . ?
C18 N4 C22 121.0(2) . . ?
C21 N4 C22 118.1(2) . . ?
Al1 O1 Al2 133.48(10) . . ?
Al1 O1 Al2 132.00(10) . 2_765 ?
Al2 O1 Al2 93.56(8) . 2_765 ?
Al3 O2 Al4 130.69(10) . 2_676 ?
Al3 O2 Al4 134.69(9) . . ?
Al4 O2 Al4 93.36(8) . 2_676 ?

loop_
_geom_bond_atom_site_label_1
_geom_bond_atom_site_label_2
_geom_bond_distance
_geom_bond_site_symmetry_2
_geom_bond_publ_flag
C1 H1A 0.9800 . ?
C1 H1B 0.9800 . ?
C1 H1C 0.9800 . ?
C1 Al1 1.977(3) . ?
C2 H2A 0.9800 . ?
C2 H2B 0.9800 . ?
C2 H2C 0.9800 . ?
C2 Al1 1.971(2) . ?
C3 H3A 0.9800 . ?
C3 H3B 0.9800 . ?
C3 H3C 0.9800 . ?
C3 Al2 1.967(3) . ?
C4 H4A 0.9800 . ?
C4 H4B 0.9800 . ?
C4 H4C 0.9800 . ?
C4 Al2 1.966(2) . ?
C5 H5 0.9500 . ?
C5 C6 1.365(3) . ?
C5 N1 1.357(3) . ?
C6 H6 0.9500 . ?
C6 C7 1.412(3) . ?
C7 C8 1.425(3) . ?
C7 N2 1.345(3) . ?
C8 H8 0.9500 . ?
C8 C9 1.365(4) . ?
C9 H9 0.9500 . ?
C9 N1 1.349(3) . ?
C10 H10A 0.9800 . ?
C10 H10B 0.9800 . ?
C10 H10C 0.9800 . ?
C10 N2 1.460(3) . ?
C11 H11A 0.9800 . ?
C11 H11B 0.9800 . ?
C11 H11C 0.9800 . ?
C11 N2 1.460(3) . ?
C12 H12A 0.9800 . ?
C12 H12B 0.9800 . ?
C12 H12C 0.9800 . ?
C12 Al3 1.969(3) . ?
C13 H13A 0.9800 . ?
C13 H13B 0.9800 . ?
C13 H13C 0.9800 . ?
C13 Al3 1.967(3) . ?
C14 H14A 0.9800 . ?
C14 H14B 0.9800 . ?
C14 H14C 0.9800 . ?
C14 Al4 1.961(2) . ?
C15 H15A 0.9800 . ?
C15 H15B 0.9800 . ?
C15 H15C 0.9800 . ?
C15 Al4 1.963(3) . ?
C16 H16 0.9500 . ?
C16 C17 1.366(3) . ?
C16 N3 1.354(3) . ?
C17 H17 0.9500 . ?
C17 C18 1.419(3) . ?
C18 C19 1.415(3) . ?
C18 N4 1.340(3) . ?
C19 H19 0.9500 . ?
C19 C20 1.363(3) . ?
C20 H20 0.9500 . ?
C20 N3 1.358(3) . ?
C21 H21A 0.9800 . ?
C21 H21B 0.9800 . ?
C21 H21C 0.9800 . ?
C21 N4 1.458(3) . ?
C22 H22A 0.9800 . ?
C22 H22B 0.9800 . ?
C22 H22C 0.9800 . ?
C22 N4 1.462(3) . ?
Al1 N1 1.975(2) . ?
Al1 O1 1.7575(16) . ?
Al2 Al2 2.6620(13) 2_765 ?
Al2 O1 1.8261(17) . ?
Al2 O1 1.8269(16) 2_765 ?
Al3 N3 1.974(2) . ?
Al3 O2 1.7631(17) . ?
Al4 Al4 2.6565(13) 2_676 ?
Al4 O2 1.8217(17) . ?
Al4 O2 1.8298(17) 2_676 ?

loop_
_geom_torsion_atom_site_label_1
_geom_torsion_atom_site_label_2
_geom_torsion_atom_site_label_3
_geom_torsion_atom_site_label_4
_geom_torsion
_geom_torsion_site_symmetry_1
_geom_torsion_site_symmetry_2
_geom_torsion_site_symmetry_3
_geom_torsion_site_symmetry_4
_geom_torsion_publ_flag
C1 Al1 O1 Al2 163.60(13) . . . . ?
C1 Al1 O1 Al2 -2.09(16) . . . 2_765 ?
C2 Al1 O1 Al2 -138.71(13) . . . 2_765 ?
C2 Al1 O1 Al2 26.97(17) . . . . ?
C3 Al2 O1 Al1 79.45(15) . . . . ?
C3 Al2 O1 Al2 -111.16(10) . . . 2_765 ?
C4 Al2 O1 Al1 -58.06(16) . . . . ?
C4 Al2 O1 Al2 111.33(11) . . . 2_765 ?
C5 C6 C7 C8 0.9(3) . . . . ?
C5 C6 C7 N2 -178.6(2) . . . . ?
C6 C5 N1 C9 -0.4(3) . . . . ?
C6 C5 N1 Al1 -175.55(18) . . . . ?
C6 C7 C8 C9 -0.8(3) . . . . ?
C6 C7 N2 C10 -4.2(3) . . . . ?
C6 C7 N2 C11 -174.3(2) . . . . ?
C7 C8 C9 N1 0.2(4) . . . . ?
C8 C7 N2 C10 176.3(2) . . . . ?
C8 C7 N2 C11 6.3(4) . . . . ?
C8 C9 N1 C5 0.5(4) . . . . ?
C8 C9 N1 Al1 175.57(19) . . . . ?
C12 Al3 O2 Al4 -24.47(17) . . . . ?
C12 Al3 O2 Al4 139.12(13) . . . 2_676 ?
C13 Al3 O2 Al4 3.33(16) . . . 2_676 ?
C13 Al3 O2 Al4 -160.26(14) . . . . ?
C14 Al4 O2 Al3 -82.02(15) . . . . ?
C14 Al4 O2 Al4 110.38(10) . . . 2_676 ?
C15 Al4 O2 Al3 55.93(17) . . . . ?
C15 Al4 O2 Al4 -111.67(11) . . . 2_676 ?
C16 C17 C18 C19 0.5(3) . . . . ?
C16 C17 C18 N4 -179.6(2) . . . . ?
C17 C16 N3 C20 -0.5(3) . . . . ?
C17 C16 N3 Al3 -177.72(19) . . . . ?
C17 C18 C19 C20 -0.6(3) . . . . ?
C17 C18 N4 C21 1.1(4) . . . . ?
C17 C18 N4 C22 -179.5(2) . . . . ?
C18 C19 C20 N3 0.1(4) . . . . ?
C19 C18 N4 C21 -179.0(2) . . . . ?
C19 C18 N4 C22 0.4(4) . . . . ?
C19 C20 N3 C16 0.4(4) . . . . ?
C19 C20 N3 Al3 177.64(19) . . . . ?
Al2 Al2 O1 Al1 -169.39(17) 2_765 . . . ?
Al4 Al4 O2 Al3 167.61(17) 2_676 . . . ?
N1 C5 C6 C7 -0.3(4) . . . . ?
N1 Al1 O1 Al2 108.53(13) . . . 2_765 ?
N1 Al1 O1 Al2 -85.78(14) . . . . ?
N2 C7 C8 C9 178.7(2) . . . . ?
N3 C16 C17 C18 0.0(4) . . . . ?
N3 Al3 O2 Al4 -109.54(12) . . . 2_676 ?
N3 Al3 O2 Al4 86.87(14) . . . . ?
N4 C18 C19 C20 179.5(2) . . . . ?
O1 Al2 O1 Al1 -169.39(17) 2_765 . . . ?
O1 Al2 O1 Al2 0.0 2_765 . . 2_765 ?
O2 Al4 O2 Al3 167.61(17) 2_676 . . . ?
O2 Al4 O2 Al4 -0.002(1) 2_676 . . 2_676 ?
